data_7152846
loop_
_publ_author_name
'Toyoda, Yosuke'
'Ninomiya, Masayuki'
'Ebihara, Masahiro'
'Koketsu, Mamoru'

_publ_section_title
;
 The Staudinger reaction with 2-imino-1,3-thiaselenanes toward the
 synthesis of C4 spiro-\b-lactams.
;
_journal_issue 16
_journal_name_full 'Organic &amp; biomolecular chemistry'
_journal_page_first 2652
_journal_page_last 2659
_journal_paper_doi 10.1039/c3ob00073g
_journal_volume 11
_journal_year 2013
_chemical_formula_moiety 'C14 H17 N O2 S Se'
_chemical_formula_sum 'C14 H17 N O2 S Se'
_chemical_formula_weight 342.31
_chemical_name_systematic
;
3-Methoxy-5-selena-9-thia-1-(4-tolyl)-1-azaspiro[3.5]nonan-2-one
;
_space_group_IT_number 14
_symmetry_cell_setting monoclinic
_symmetry_space_group_name_Hall '-P 2ybc'
_symmetry_space_group_name_H-M 'P 1 21/c 1'
_atom_sites_solution_hydrogens geom
_atom_sites_solution_primary direct
_atom_sites_solution_secondary difmap
_audit_creation_method SHELXL-97
_cell_angle_alpha 90.00
_cell_angle_beta 100.900(4)
_cell_angle_gamma 90.00
_cell_formula_units_Z 8
_cell_length_a 12.348(3)
_cell_length_b 17.281(4)
_cell_length_c 14.350(4)
_cell_measurement_reflns_used 7586
_cell_measurement_temperature 296(2)
_cell_measurement_theta_max 27.4676
_cell_measurement_theta_min 3.0569
_cell_volume 3006.8(13)
_computing_cell_refinement 'CrystalClear (Rigaku Inc., 2008)'
_computing_data_collection 'CrystalClear (Rigaku Inc., 2008)'
_computing_data_reduction 'CrystalClear (Rigaku Inc., 2008)'
_computing_molecular_graphics 'Yadokari-XG 2009 (Wakita Nemoto et al., 2009)'
_computing_publication_material
;
Yadokari-XG 2009 (Wakita,Nemoto et al., 2009)
;
_computing_structure_refinement 'SHELXL-97 (Sheldrick, 1997)'
_computing_structure_solution
;
SIR97
;
_diffrn_ambient_temperature 296(2)
_diffrn_detector_area_resol_mean 14.6306
_diffrn_measured_fraction_theta_full 0.997
_diffrn_measured_fraction_theta_max 0.997
_diffrn_measurement_device_type 'Rigaku AFC7R Mercury CCD'
_diffrn_measurement_method dtprofit.ref
_diffrn_radiation_monochromator 'Graphite Monochromator'
_diffrn_radiation_source 'Rotating Anode'
_diffrn_radiation_type MoK\a
_diffrn_radiation_wavelength 0.71075
_diffrn_reflns_av_R_equivalents 0.0345
_diffrn_reflns_av_sigmaI/netI 0.0342
_diffrn_reflns_limit_h_max 16
_diffrn_reflns_limit_h_min -16
_diffrn_reflns_limit_k_max 22
_diffrn_reflns_limit_k_min -20
_diffrn_reflns_limit_l_max 18
_diffrn_reflns_limit_l_min -14
_diffrn_reflns_number 24013
_diffrn_reflns_theta_full 27.48
_diffrn_reflns_theta_max 27.47
_diffrn_reflns_theta_min 3.06
_exptl_absorpt_coefficient_mu 2.633
_exptl_absorpt_correction_T_max 0.7724
_exptl_absorpt_correction_T_min 0.6569
_exptl_absorpt_correction_type numerical
_exptl_absorpt_process_details 'NUMABS (Higashi, 1999)'
_exptl_crystal_colour White
_exptl_crystal_density_diffrn 1.512
_exptl_crystal_density_method 'not measured'
_exptl_crystal_description Prism
_exptl_crystal_F_000 1392
_exptl_crystal_size_max 0.50
_exptl_crystal_size_mid 0.50
_exptl_crystal_size_min 0.30
_refine_diff_density_max 1.341
_refine_diff_density_min -1.146
_refine_diff_density_rms 0.065
_refine_ls_extinction_method none
_refine_ls_goodness_of_fit_ref 1.068
_refine_ls_hydrogen_treatment constr
_refine_ls_matrix_type full
_refine_ls_number_parameters 367
_refine_ls_number_reflns 6867
_refine_ls_number_restraints 58
_refine_ls_restrained_S_all 1.073
_refine_ls_R_factor_all 0.0736
_refine_ls_R_factor_gt 0.0576
_refine_ls_shift/su_max 0.000
_refine_ls_shift/su_mean 0.000
_refine_ls_structure_factor_coef Fsqd
_refine_ls_weighting_details 'calc w=1/[\s^2^(Fo^2^)+(0.0745P)^2^+2.4092P] where P=(Fo^2^+2Fc^2^)/3'
_refine_ls_weighting_scheme calc
_refine_ls_wR_factor_gt 0.1553
_refine_ls_wR_factor_ref 0.1667
_reflns_number_gt 5286
_reflns_number_total 6867
_reflns_threshold_expression ' I>2\s(I)'
_cod_data_source_file c3ob00073g.txt
_cod_data_source_block 8b
_cod_depositor_comments
;
The following automatic conversions were performed:

'_exptl_absorpt_correction_type' value 'Numerical' changed to
'numerical' according to
/home/saulius/struct/CIF-dictionaries/cif_core.dic dictionary named
'cif_core.dic' version 2.4.2 from 2011-04-26.

Automatic conversion script
Id: cif_fix_values 1891 2012-01-12 08:04:46Z andrius 
;
_cod_original_sg_symbol_H-M 'P 21/c'
_cod_database_code 7152846

loop_
_symmetry_equiv_pos_as_xyz
'x, y, z'
'-x, y+1/2, -z+1/2'
'-x, -y, -z'
'x, -y-1/2, z-1/2'

loop_
_atom_site_label
_atom_site_type_symbol
_atom_site_fract_x
_atom_site_fract_y
_atom_site_fract_z
_atom_site_U_iso_or_equiv
_atom_site_adp_type
_atom_site_occupancy
_atom_site_symmetry_multiplicity
_atom_site_calc_flag
_atom_site_refinement_flags
_atom_site_disorder_assembly
_atom_site_disorder_group
C1 C 0.1964(3) 0.6367(2) 0.0774(3) 0.0507(8) Uani 1 1 d . . .
N1 N 0.2901(2) 0.64286(18) 0.0285(2) 0.0519(7) Uani 1 1 d . A .
C2 C 0.2343(4) 0.6810(3) -0.0495(3) 0.0703(12) Uani 1 1 d . . .
C3 C 0.1278(3) 0.6837(3) -0.0096(3) 0.0644(11) Uani 1 1 d D A .
H3 H 0.1097 0.7362 0.0083 0.077 Uiso 1 1 calc R . .
Se1A Se 0.15597(4) 0.53064(3) 0.08904(4) 0.05633(19) Uani 0.627(2) 1 d P A 1
S1B S 0.15597(4) 0.53064(3) 0.08904(4) 0.05633(19) Uani 0.373(2) 1 d P A 2
C4 C 0.0299(4) 0.5480(3) 0.1439(3) 0.0689(11) Uani 1 1 d . . .
H4B H -0.0257 0.5736 0.0973 0.083 Uiso 1 1 calc R A 1
H4A H 0.0002 0.4982 0.1577 0.083 Uiso 1 1 calc R A 1
C5 C 0.0488(4) 0.5957(3) 0.2336(3) 0.0765(13) Uani 1 1 d . A .
H5B H -0.0184 0.5956 0.2594 0.092 Uiso 1 1 calc R . .
H5A H 0.1058 0.5710 0.2798 0.092 Uiso 1 1 calc R . .
C6 C 0.0821(4) 0.6785(3) 0.2217(4) 0.0808(15) Uani 1 1 d . . .
H6B H 0.0789 0.7064 0.2798 0.097 Uiso 1 1 calc R A 1
H6A H 0.0287 0.7018 0.1713 0.097 Uiso 1 1 calc R A 1
Se1B Se 0.22247(6) 0.69117(4) 0.19367(5) 0.0667(3) Uani 0.373(2) 1 d P A 2
S1A S 0.22247(6) 0.69117(4) 0.19367(5) 0.0667(3) Uani 0.627(2) 1 d P A 1
C7 C 0.4004(3) 0.6162(2) 0.0542(2) 0.0475(7) Uani 1 1 d . . .
C8 C 0.4377(3) 0.5854(2) 0.1439(3) 0.0524(8) Uani 1 1 d . A .
H8 H 0.3906 0.5822 0.1872 0.063 Uiso 1 1 calc R . .
C9 C 0.5451(3) 0.5596(2) 0.1682(3) 0.0563(9) Uani 1 1 d . . .
H9 H 0.5696 0.5385 0.2281 0.068 Uiso 1 1 calc R A .
C10 C 0.6171(3) 0.5644(2) 0.1053(3) 0.0562(9) Uani 1 1 d . A .
C11 C 0.5786(3) 0.5952(3) 0.0170(3) 0.0635(10) Uani 1 1 d . . .
H11 H 0.6256 0.5983 -0.0264 0.076 Uiso 1 1 calc R A .
C12 C 0.4708(3) 0.6218(3) -0.0091(3) 0.0598(10) Uani 1 1 d . A .
H12 H 0.4465 0.6431 -0.0689 0.072 Uiso 1 1 calc R . .
C13 C 0.7344(3) 0.5371(3) 0.1337(4) 0.0775(13) Uani 1 1 d . . .
H13C H 0.7625 0.5515 0.1983 0.116 Uiso 1 1 calc R A .
H13A H 0.7787 0.5604 0.0931 0.116 Uiso 1 1 calc R . .
H13B H 0.7368 0.4818 0.1277 0.116 Uiso 1 1 calc R . .
O1 O 0.2626(3) 0.7029(3) -0.1208(3) 0.1089(15) Uani 1 1 d . A .
O2 O 0.0405(3) 0.6481(2) -0.0666(3) 0.0882(11) Uani 1 1 d D . .
C14 C -0.0600(4) 0.6852(3) -0.0783(4) 0.0932(17) Uani 1 1 d . A .
H14C H -0.0819 0.6902 -0.0179 0.140 Uiso 1 1 calc R . .
H14A H -0.1142 0.6557 -0.1204 0.140 Uiso 1 1 calc R . .
H14B H -0.0537 0.7357 -0.1047 0.140 Uiso 1 1 calc R . .
C15 C 0.2615(3) 0.3582(3) 0.4205(3) 0.0644(10) Uani 1 1 d . . .
N2 N 0.1755(3) 0.3746(2) 0.4772(2) 0.0625(8) Uani 1 1 d . C .
C16 C 0.2447(4) 0.3704(3) 0.5640(4) 0.0849(15) Uani 1 1 d . . .
C17 C 0.3423(4) 0.3538(4) 0.5181(4) 0.105(2) Uani 1 1 d DU B .
H17A H 0.3637 0.2996 0.5305 0.126 Uiso 0.678(11) 1 calc PR B 1
H17B H 0.3755 0.4055 0.5203 0.126 Uiso 0.322(11) 1 calc PR B 2
Se2A Se 0.27525(6) 0.44017(4) 0.33553(7) 0.0924(3) Uani 0.542(3) 1 d P C 1
S2B S 0.27525(6) 0.44017(4) 0.33553(7) 0.0924(3) Uani 0.458(3) 1 d P C 2
C18 C 0.3940(5) 0.4002(4) 0.2871(5) 0.108(2) Uani 1 1 d . . .
H18B H 0.4120 0.4365 0.2407 0.129 Uiso 1 1 calc R C 1
H18A H 0.4574 0.3973 0.3385 0.129 Uiso 1 1 calc R C 1
C19 C 0.3772(5) 0.3229(4) 0.2417(4) 0.0937(17) Uani 1 1 d . C .
H19B H 0.4394 0.3117 0.2115 0.112 Uiso 1 1 calc R . .
H19A H 0.3116 0.3247 0.1924 0.112 Uiso 1 1 calc R . .
C20 C 0.3652(4) 0.2582(3) 0.3088(4) 0.0808(13) Uani 1 1 d . . .
H20B H 0.4283 0.2589 0.3605 0.097 Uiso 1 1 calc R C 1
H20A H 0.3666 0.2094 0.2755 0.097 Uiso 1 1 calc R C 1
Se2B Se 0.23733(6) 0.26174(4) 0.35970(6) 0.0774(3) Uani 0.458(3) 1 d P C 2
S2A S 0.23733(6) 0.26174(4) 0.35970(6) 0.0774(3) Uani 0.542(3) 1 d P C 1
C21 C 0.0606(3) 0.3851(2) 0.4503(3) 0.0539(8) Uani 1 1 d . . .
C22 C 0.0101(3) 0.3799(3) 0.3553(3) 0.0616(10) Uani 1 1 d . C .
H22 H 0.0516 0.3706 0.3087 0.074 Uiso 1 1 calc R . .
C23 C -0.1027(4) 0.3890(3) 0.3316(3) 0.0724(12) Uani 1 1 d . . .
H23 H -0.1365 0.3863 0.2680 0.087 Uiso 1 1 calc R C .
C24 C -0.1669(3) 0.4017(3) 0.3986(4) 0.0697(11) Uani 1 1 d . C .
C25 C -0.1146(4) 0.4080(3) 0.4918(4) 0.0766(13) Uani 1 1 d . . .
H25 H -0.1561 0.4179 0.5382 0.092 Uiso 1 1 calc R C .
C26 C -0.0012(4) 0.3997(3) 0.5179(3) 0.0703(11) Uani 1 1 d . C .
H26 H 0.0327 0.4040 0.5813 0.084 Uiso 1 1 calc R . .
C27 C -0.2918(4) 0.4069(4) 0.3702(5) 0.106(2) Uani 1 1 d . . .
H27C H -0.3230 0.3560 0.3697 0.158 Uiso 1 1 calc R C .
H27A H -0.3110 0.4293 0.3080 0.158 Uiso 1 1 calc R . .
H27B H -0.3200 0.4388 0.4149 0.158 Uiso 1 1 calc R . .
O3 O 0.2278(4) 0.3772(3) 0.6434(3) 0.1171(15) Uani 1 1 d . C .
O4A O 0.4320(5) 0.3962(4) 0.5342(6) 0.139(3) Uani 0.678(11) 1 d PDU B 1
O4B O 0.4232(9) 0.3155(8) 0.5499(11) 0.117(6) Uani 0.322(11) 1 d PDU B 2
C28B C 0.5276(19) 0.340(3) 0.583(4) 0.131(13) Uani 0.322(11) 1 d PDU B 2
H28D H 0.5743 0.2966 0.6030 0.196 Uiso 0.322(11) 1 calc PR B 2
H28E H 0.5281 0.3746 0.6354 0.196 Uiso 0.322(11) 1 calc PR B 2
H28F H 0.5544 0.3671 0.5331 0.196 Uiso 0.322(11) 1 calc PR B 2
C28A C 0.5272(9) 0.3668(14) 0.5842(14) 0.117(6) Uani 0.678(11) 1 d PDU B 1
H28C H 0.5844 0.4051 0.5893 0.175 Uiso 0.678(11) 1 calc PR B 1
H28A H 0.5481 0.3219 0.5522 0.175 Uiso 0.678(11) 1 calc PR B 1
H28B H 0.5167 0.3524 0.6465 0.175 Uiso 0.678(11) 1 calc PR B 1

loop_
_atom_site_aniso_label
_atom_site_aniso_U_11
_atom_site_aniso_U_22
_atom_site_aniso_U_33
_atom_site_aniso_U_23
_atom_site_aniso_U_13
_atom_site_aniso_U_12
C1 0.0440(17) 0.055(2) 0.0513(19) -0.0053(15) 0.0031(15) 0.0014(15)
N1 0.0477(15) 0.0574(17) 0.0488(16) 0.0091(13) 0.0043(13) -0.0013(13)
C2 0.068(3) 0.074(3) 0.062(3) 0.018(2) -0.007(2) -0.005(2)
C3 0.059(2) 0.061(2) 0.063(2) -0.0004(18) -0.0140(19) 0.0066(18)
Se1A 0.0556(3) 0.0542(3) 0.0628(3) -0.0047(2) 0.0205(2) -0.0023(2)
S1B 0.0556(3) 0.0542(3) 0.0628(3) -0.0047(2) 0.0205(2) -0.0023(2)
C4 0.054(2) 0.086(3) 0.070(3) -0.002(2) 0.020(2) -0.007(2)
C5 0.060(2) 0.117(4) 0.057(2) -0.005(2) 0.020(2) 0.013(3)
C6 0.061(2) 0.105(4) 0.073(3) -0.036(3) 0.003(2) 0.023(3)
Se1B 0.0558(4) 0.0701(5) 0.0697(5) -0.0243(3) 0.0005(3) 0.0046(3)
S1A 0.0558(4) 0.0701(5) 0.0697(5) -0.0243(3) 0.0005(3) 0.0046(3)
C7 0.0446(17) 0.0520(18) 0.0442(17) -0.0001(14) 0.0040(14) -0.0063(14)
C8 0.0429(17) 0.068(2) 0.0480(19) 0.0077(17) 0.0139(15) 0.0032(16)
C9 0.0460(18) 0.069(2) 0.054(2) 0.0025(18) 0.0096(16) 0.0041(17)
C10 0.0457(18) 0.063(2) 0.062(2) -0.0163(18) 0.0148(17) -0.0074(16)
C11 0.057(2) 0.083(3) 0.057(2) -0.010(2) 0.0276(19) -0.012(2)
C12 0.058(2) 0.078(3) 0.0441(19) -0.0011(18) 0.0127(17) -0.0128(19)
C13 0.048(2) 0.098(4) 0.090(3) -0.018(3) 0.020(2) 0.009(2)
O1 0.097(3) 0.146(4) 0.077(2) 0.058(2) -0.001(2) -0.008(2)
O2 0.0636(18) 0.088(2) 0.096(2) -0.0276(19) -0.0279(17) 0.0176(16)
C14 0.054(2) 0.101(4) 0.112(4) 0.009(3) -0.014(3) 0.010(3)
C15 0.049(2) 0.065(2) 0.077(3) 0.013(2) 0.0062(19) 0.0018(18)
N2 0.0532(18) 0.076(2) 0.0545(18) 0.0011(16) -0.0003(15) 0.0019(16)
C16 0.077(3) 0.096(4) 0.069(3) 0.000(3) -0.018(3) 0.002(3)
C17 0.059(3) 0.139(5) 0.103(4) 0.010(4) -0.021(3) -0.006(3)
Se2A 0.0860(5) 0.0585(4) 0.1403(8) 0.0321(4) 0.0406(5) 0.0077(3)
S2B 0.0860(5) 0.0585(4) 0.1403(8) 0.0321(4) 0.0406(5) 0.0077(3)
C18 0.073(3) 0.104(5) 0.153(6) 0.056(4) 0.037(4) -0.005(3)
C19 0.077(3) 0.115(5) 0.097(4) 0.037(3) 0.037(3) 0.022(3)
C20 0.074(3) 0.084(3) 0.087(3) 0.011(3) 0.021(3) 0.023(2)
Se2B 0.0722(5) 0.0577(4) 0.1080(6) 0.0044(4) 0.0317(4) 0.0017(3)
S2A 0.0722(5) 0.0577(4) 0.1080(6) 0.0044(4) 0.0317(4) 0.0017(3)
C21 0.054(2) 0.054(2) 0.052(2) 0.0024(16) 0.0063(16) 0.0038(16)
C22 0.055(2) 0.078(3) 0.053(2) 0.0035(19) 0.0108(17) 0.0084(19)
C23 0.061(2) 0.087(3) 0.065(3) 0.003(2) 0.002(2) 0.012(2)
C24 0.054(2) 0.069(3) 0.087(3) 0.007(2) 0.014(2) 0.0106(19)
C25 0.073(3) 0.084(3) 0.079(3) 0.001(2) 0.030(2) 0.013(2)
C26 0.074(3) 0.082(3) 0.055(2) -0.002(2) 0.013(2) 0.007(2)
C27 0.061(3) 0.128(5) 0.128(5) 0.012(4) 0.017(3) 0.025(3)
O3 0.117(3) 0.156(4) 0.065(2) -0.011(2) -0.017(2) 0.015(3)
O4A 0.072(4) 0.102(5) 0.217(8) -0.008(5) -0.040(4) -0.021(3)
O4B 0.069(6) 0.101(10) 0.161(12) 0.014(8) -0.032(7) 0.010(6)
C28B 0.049(8) 0.13(2) 0.20(3) -0.02(2) -0.011(14) 0.028(10)
C28A 0.058(5) 0.183(19) 0.099(8) -0.036(10) -0.009(5) -0.011(7)

loop_
_atom_type_symbol
_atom_type_description
_atom_type_scat_dispersion_real
_atom_type_scat_dispersion_imag
_atom_type_scat_source
C C 0.0033 0.0016 'International Tables Vol C Tables 4.2.6.8 and 6.1.1.4'
H H 0.0000 0.0000 'International Tables Vol C Tables 4.2.6.8 and 6.1.1.4'
N N 0.0061 0.0033 'International Tables Vol C Tables 4.2.6.8 and 6.1.1.4'
O O 0.0106 0.0060 'International Tables Vol C Tables 4.2.6.8 and 6.1.1.4'
S S 0.1246 0.1234 'International Tables Vol C Tables 4.2.6.8 and 6.1.1.4'
Se Se -0.0929 2.2259 'International Tables Vol C Tables 4.2.6.8 and 6.1.1.4'

loop_
_geom_angle_atom_site_label_1
_geom_angle_atom_site_label_2
_geom_angle_atom_site_label_3
_geom_angle
N1 C1 C3 86.5(3)
N1 C1 Se1B 111.6(2)
C3 C1 Se1B 114.5(3)
N1 C1 Se1A 110.8(2)
C3 C1 Se1A 116.6(2)
Se1B C1 Se1A 113.79(19)
C2 N1 C7 132.9(4)
C2 N1 C1 96.0(3)
C7 N1 C1 131.1(3)
O1 C2 N1 131.6(5)
O1 C2 C3 135.8(4)
N1 C2 C3 92.6(3)
O2 C3 C2 113.4(4)
O2 C3 C1 118.8(4)
C2 C3 C1 84.9(3)
O2 C3 H3 112.3
C2 C3 H3 112.3
C1 C3 H3 112.3
C4 Se1A C1 97.64(19)
C5 C4 Se1A 115.7(3)
C5 C4 H4B 108.4
Se1A C4 H4B 108.4
C5 C4 H4A 108.4
Se1A C4 H4A 108.4
H4B C4 H4A 107.4
C6 C5 C4 115.1(4)
C6 C5 H5B 108.5
C4 C5 H5B 108.5
C6 C5 H5A 108.5
C4 C5 H5A 108.5
H5B C5 H5A 107.5
C5 C6 Se1B 114.9(3)
C5 C6 H6B 108.5
Se1B C6 H6B 108.5
C5 C6 H6A 108.5
Se1B C6 H6A 108.5
H6B C6 H6A 107.5
C6 Se1B C1 97.02(18)
C12 C7 C8 119.9(3)
C12 C7 N1 120.1(3)
C8 C7 N1 120.0(3)
C9 C8 C7 119.6(3)
C9 C8 H8 120.2
C7 C8 H8 120.2
C8 C9 C10 121.3(4)
C8 C9 H9 119.3
C10 C9 H9 119.3
C11 C10 C9 118.2(4)
C11 C10 C13 121.2(4)
C9 C10 C13 120.6(4)
C10 C11 C12 121.5(4)
C10 C11 H11 119.3
C12 C11 H11 119.3
C7 C12 C11 119.5(4)
C7 C12 H12 120.3
C11 C12 H12 120.3
C10 C13 H13C 109.5
C10 C13 H13A 109.5
H13C C13 H13A 109.5
C10 C13 H13B 109.5
H13C C13 H13B 109.5
H13A C13 H13B 109.5
C3 O2 C14 116.8(4)
O2 C14 H14C 109.5
O2 C14 H14A 109.5
H14C C14 H14A 109.5
O2 C14 H14B 109.5
H14C C14 H14B 109.5
H14A C14 H14B 109.5
N2 C15 C17 85.4(4)
N2 C15 Se2B 110.9(3)
C17 C15 Se2B 113.1(4)
N2 C15 Se2A 111.7(3)
C17 C15 Se2A 119.6(3)
Se2B C15 Se2A 112.9(2)
C16 N2 C21 132.6(4)
C16 N2 C15 95.7(4)
C21 N2 C15 131.5(3)
O3 C16 N2 131.7(6)
O3 C16 C17 136.9(5)
N2 C16 C17 91.5(4)
O4B C17 C16 127.6(10)
O4A C17 C16 122.4(7)
O4B C17 C15 134.8(10)
O4A C17 C15 120.4(6)
C16 C17 C15 87.4(4)
O4A C17 H17A 108.2
C16 C17 H17A 108.2
C15 C17 H17A 108.2
O4B C17 H17B 100.2
C16 C17 H17B 100.2
C15 C17 H17B 100.2
C18 Se2A C15 97.7(2)
C19 C18 Se2A 116.2(4)
C19 C18 H18B 108.2
Se2A C18 H18B 108.2
C19 C18 H18A 108.2
Se2A C18 H18A 108.2
H18B C18 H18A 107.4
C18 C19 C20 114.3(5)
C18 C19 H19B 108.7
C20 C19 H19B 108.7
C18 C19 H19A 108.7
C20 C19 H19A 108.7
H19B C19 H19A 107.6
C19 C20 Se2B 114.9(3)
C19 C20 H20B 108.5
Se2B C20 H20B 108.5
C19 C20 H20A 108.5
Se2B C20 H20A 108.5
H20B C20 H20A 107.5
C20 Se2B C15 98.0(2)
C26 C21 C22 120.0(4)
C26 C21 N2 119.9(4)
C22 C21 N2 120.1(4)
C23 C22 C21 118.6(4)
C23 C22 H22 120.7
C21 C22 H22 120.7
C24 C23 C22 122.4(4)
C24 C23 H23 118.8
C22 C23 H23 118.8
C23 C24 C25 117.7(4)
C23 C24 C27 120.8(5)
C25 C24 C27 121.5(5)
C24 C25 C26 121.3(4)
C24 C25 H25 119.4
C26 C25 H25 119.4
C21 C26 C25 119.9(4)
C21 C26 H26 120.0
C25 C26 H26 120.0
C24 C27 H27C 109.5
C24 C27 H27A 109.5
H27C C27 H27A 109.5
C24 C27 H27B 109.5
H27C C27 H27B 109.5
H27A C27 H27B 109.5
C17 O4A C28A 120.2(12)
C17 O4B C28B 128(2)
O4B C28B H28D 109.5
O4B C28B H28E 109.5
H28D C28B H28E 109.5
O4B C28B H28F 109.5
H28D C28B H28F 109.5
H28E C28B H28F 109.5
O4A C28A H28C 109.5
O4A C28A H28A 109.5
H28C C28A H28A 109.5
O4A C28A H28B 109.5
H28C C28A H28B 109.5
H28A C28A H28B 109.5

loop_
_geom_bond_atom_site_label_1
_geom_bond_atom_site_label_2
_geom_bond_distance
C1 N1 1.466(5)
C1 C3 1.593(5)
C1 Se1B 1.890(4)
C1 Se1A 1.915(4)
N1 C2 1.368(5)
N1 C7 1.418(5)
C2 O1 1.203(6)
C2 C3 1.531(7)
C3 O2 1.370(5)
C3 H3 0.9800
Se1A C4 1.897(4)
C4 C5 1.509(6)
C4 H4B 0.9700
C4 H4A 0.9700
C5 C6 1.506(8)
C5 H5B 0.9700
C5 H5A 0.9700
C6 Se1B 1.865(5)
C6 H6B 0.9700
C6 H6A 0.9700
C7 C12 1.374(5)
C7 C8 1.387(5)
C8 C9 1.380(5)
C8 H8 0.9300
C9 C10 1.384(6)
C9 H9 0.9300
C10 C11 1.374(6)
C10 C13 1.505(5)
C11 C12 1.391(6)
C11 H11 0.9300
C12 H12 0.9300
C13 H13C 0.9600
C13 H13A 0.9600
C13 H13B 0.9600
O2 C14 1.379(6)
C14 H14C 0.9600
C14 H14A 0.9600
C14 H14B 0.9600
C15 N2 1.482(6)
C15 C17 1.560(7)
C15 Se2B 1.879(5)
C15 Se2A 1.897(4)
N2 C16 1.373(5)
N2 C21 1.409(5)
C16 O3 1.202(7)
C16 C17 1.506(9)
C17 O4B 1.214(10)
C17 O4A 1.311(7)
C17 H17A 0.9800
C17 H17B 0.9800
Se2A C18 1.870(6)
C18 C19 1.483(9)
C18 H18B 0.9700
C18 H18A 0.9700
C19 C20 1.502(7)
C19 H19B 0.9700
C19 H19A 0.9700
C20 Se2B 1.861(5)
C20 H20B 0.9700
C20 H20A 0.9700
C21 C26 1.366(6)
C21 C22 1.391(5)
C22 C23 1.379(6)
C22 H22 0.9300
C23 C24 1.375(7)
C23 H23 0.9300
C24 C25 1.375(7)
C24 C27 1.520(6)
C25 C26 1.387(6)
C25 H25 0.9300
C26 H26 0.9300
C27 H27C 0.9600
C27 H27A 0.9600
C27 H27B 0.9600
O4A C28A 1.356(14)
O4B C28B 1.36(2)
C28B H28D 0.9600
C28B H28E 0.9600
C28B H28F 0.9600
C28A H28C 0.9600
C28A H28A 0.9600
C28A H28B 0.9600

loop_
_geom_torsion_atom_site_label_1
_geom_torsion_atom_site_label_2
_geom_torsion_atom_site_label_3
_geom_torsion_atom_site_label_4
_geom_torsion
C3 C1 N1 C2 -1.9(3)
Se1B C1 N1 C2 -116.9(3)
Se1A C1 N1 C2 115.2(3)
C3 C1 N1 C7 179.2(4)
Se1B C1 N1 C7 64.2(4)
Se1A C1 N1 C7 -63.7(4)
C7 N1 C2 O1 0.9(9)
C1 N1 C2 O1 -177.9(6)
C7 N1 C2 C3 -179.1(4)
C1 N1 C2 C3 2.0(3)
O1 C2 C3 O2 58.9(8)
N1 C2 C3 O2 -121.0(4)
O1 C2 C3 C1 178.1(7)
N1 C2 C3 C1 -1.9(3)
N1 C1 C3 O2 115.7(4)
Se1B C1 C3 O2 -132.1(4)
Se1A C1 C3 O2 4.2(5)
N1 C1 C3 C2 1.7(3)
Se1B C1 C3 C2 113.9(3)
Se1A C1 C3 C2 -109.8(3)
N1 C1 Se1A C4 -175.5(2)
C3 C1 Se1A C4 -78.8(3)
Se1B C1 Se1A C4 57.8(2)
C1 Se1A C4 C5 -55.4(4)
Se1A C4 C5 C6 65.1(5)
C4 C5 C6 Se1B -68.7(5)
C5 C6 Se1B C1 61.5(4)
N1 C1 Se1B C6 173.4(3)
C3 C1 Se1B C6 77.2(3)
Se1A C1 Se1B C6 -60.3(2)
C2 N1 C7 C12 -5.7(6)
C1 N1 C7 C12 172.8(4)
C2 N1 C7 C8 173.5(4)
C1 N1 C7 C8 -8.0(6)
C12 C7 C8 C9 -0.9(6)
N1 C7 C8 C9 180.0(4)
C7 C8 C9 C10 0.6(6)
C8 C9 C10 C11 -0.6(6)
C8 C9 C10 C13 179.1(4)
C9 C10 C11 C12 0.7(6)
C13 C10 C11 C12 -178.9(4)
C8 C7 C12 C11 1.0(6)
N1 C7 C12 C11 -179.8(4)
C10 C11 C12 C7 -1.0(6)
C2 C3 O2 C14 -137.7(5)
C1 C3 O2 C14 125.0(5)
C17 C15 N2 C16 -0.5(4)
Se2B C15 N2 C16 112.5(3)
Se2A C15 N2 C16 -120.5(4)
C17 C15 N2 C21 -176.4(5)
Se2B C15 N2 C21 -63.4(5)
Se2A C15 N2 C21 63.6(5)
C21 N2 C16 O3 -3.0(10)
C15 N2 C16 O3 -178.8(7)
C21 N2 C16 C17 176.3(5)
C15 N2 C16 C17 0.5(4)
O3 C16 C17 O4B 30.0(15)
N2 C16 C17 O4B -149.2(10)
O3 C16 C17 O4A -56.4(12)
N2 C16 C17 O4A 124.3(7)
O3 C16 C17 C15 178.8(8)
N2 C16 C17 C15 -0.5(4)
N2 C15 C17 O4B 145.0(13)
Se2B C15 C17 O4B 34.3(13)
Se2A C15 C17 O4B -102.6(13)
N2 C15 C17 O4A -126.1(7)
Se2B C15 C17 O4A 123.1(7)
Se2A C15 C17 O4A -13.7(9)
N2 C15 C17 C16 0.4(4)
Se2B C15 C17 C16 -110.3(4)
Se2A C15 C17 C16 112.9(4)
N2 C15 Se2A C18 176.3(4)
C17 C15 Se2A C18 79.0(5)
Se2B C15 Se2A C18 -57.8(3)
C15 Se2A C18 C19 58.0(5)
Se2A C18 C19 C20 -66.6(6)
C18 C19 C20 Se2B 67.4(6)
C19 C20 Se2B C15 -60.1(5)
N2 C15 Se2B C20 -174.5(3)
C17 C15 Se2B C20 -80.5(4)
Se2A C15 Se2B C20 59.2(2)
C16 N2 C21 C26 5.4(7)
C15 N2 C21 C26 179.8(4)
C16 N2 C21 C22 -174.1(5)
C15 N2 C21 C22 0.4(7)
C26 C21 C22 C23 -0.8(7)
N2 C21 C22 C23 178.7(4)
C21 C22 C23 C24 -0.9(7)
C22 C23 C24 C25 2.1(8)
C22 C23 C24 C27 -176.6(5)
C23 C24 C25 C26 -1.7(8)
C27 C24 C25 C26 177.0(5)
C22 C21 C26 C25 1.2(7)
N2 C21 C26 C25 -178.3(4)
C24 C25 C26 C21 0.1(8)
C16 C17 O4A C28A 110.5(13)
C15 C17 O4A C28A -141.4(12)
C16 C17 O4B C28B -108(4)
C15 C17 O4B C28B 118(4)
